data_2213260
loop_
_publ_author_name
'Oxana B. Flekhter'
'Natalya I. Medvedeva'
'Kyrill Yu. Suponitsky'

_publ_section_title
;(6a<i>R</i>)-1-Hydroxy-2,2,6a,6b,9,9,12a-heptamethyl-10-(methylcarbonyloxy)perhydro-4-picenylmethyl
 acetate
;
_journal_coeditor_code CV2220
_journal_issue 5
_journal_name_full 'Acta Crystallographica Section E'
_journal_page_first o2289
_journal_page_last o2290
_journal_paper_doi 10.1107/S1600536807015231
_journal_volume 63
_journal_year 2007
_chemical_formula_moiety 'C34 H56 O5'
_chemical_formula_sum 'C34 H56 O5'
_chemical_formula_weight 544.79
_chemical_name_systematic
;
(6aR)-1-Hydroxy-2,2,6a,6b,9,9,12a-heptamethyl-10-(methylcarbonyloxy)perhydro-
4-picenylmethyl acetate
;
_space_group_IT_number 19
_symmetry_cell_setting orthorhombic
_symmetry_space_group_name_Hall 'P 2ac 2ab'
_symmetry_space_group_name_H-M 'P 21 21 21'
_atom_sites_solution_hydrogens mixed
_atom_sites_solution_primary direct
_atom_sites_solution_secondary difmap
_audit_creation_method SHELXL-97
_cell_angle_alpha 90.00
_cell_angle_beta 90.00
_cell_angle_gamma 90.00
_cell_formula_units_Z 4
_cell_length_a 8.4190(6)
_cell_length_b 11.4960(8)
_cell_length_c 31.541(2)
_cell_measurement_reflns_used 2486
_cell_measurement_temperature 120(2)
_cell_measurement_theta_max 19.7
_cell_measurement_theta_min 2.5
_cell_volume 3052.7(4)
_computing_cell_refinement 'SAINT-Plus (Bruker, 1998)'
_computing_data_collection 'SMART (Bruker, 1998)'
_computing_data_reduction 'SAINT-Plus (Bruker, 1998)'
_computing_molecular_graphics SHELXTL
_computing_publication_material SHELXTL
_computing_structure_refinement SHELXTL
_computing_structure_solution 'SHELXTL (Sheldrick, 1998)'
_diffrn_ambient_temperature 120(2)
_diffrn_measured_fraction_theta_full 0.998
_diffrn_measured_fraction_theta_max 0.998
_diffrn_measurement_device_type 'Bruker SMART 1000 CCD area-detector'
_diffrn_measurement_method '\f and \w'
_diffrn_radiation_monochromator graphite
_diffrn_radiation_source 'normal-focus sealed tube'
_diffrn_radiation_type MoK\a
_diffrn_radiation_wavelength 0.71073
_diffrn_reflns_av_R_equivalents 0.0800
_diffrn_reflns_av_sigmaI/netI 0.0913
_diffrn_reflns_limit_h_max 11
_diffrn_reflns_limit_h_min -11
_diffrn_reflns_limit_k_max 15
_diffrn_reflns_limit_k_min -15
_diffrn_reflns_limit_l_max 41
_diffrn_reflns_limit_l_min -37
_diffrn_reflns_number 25843
_diffrn_reflns_theta_full 28.00
_diffrn_reflns_theta_max 28.00
_diffrn_reflns_theta_min 1.89
_diffrn_standards_decay_% 0
_diffrn_standards_interval_count 0
_diffrn_standards_number 0
_exptl_absorpt_coefficient_mu 0.077
_exptl_absorpt_correction_type none
_exptl_crystal_colour colourless
_exptl_crystal_density_diffrn 1.185
_exptl_crystal_density_method 'not measured'
_exptl_crystal_description prism
_exptl_crystal_F_000 1200
_exptl_crystal_size_max 0.20
_exptl_crystal_size_mid 0.20
_exptl_crystal_size_min 0.15
_refine_diff_density_max 0.226
_refine_diff_density_min -0.220
_refine_ls_extinction_method none
_refine_ls_goodness_of_fit_ref 0.983
_refine_ls_hydrogen_treatment constr
_refine_ls_matrix_type full
_refine_ls_number_parameters 361
_refine_ls_number_reflns 4154
_refine_ls_number_restraints 0
_refine_ls_restrained_S_all 0.983
_refine_ls_R_factor_all 0.0827
_refine_ls_R_factor_gt 0.0441
_refine_ls_shift/su_max 0.000
_refine_ls_shift/su_mean 0.000
_refine_ls_structure_factor_coef Fsqd
_refine_ls_weighting_details 'calc w=1/[\s^2^(Fo^2^)+(0.016P)^2^] where P=(Fo^2^+2Fc^2^)/3'
_refine_ls_weighting_scheme calc
_refine_ls_wR_factor_gt 0.0665
_refine_ls_wR_factor_ref 0.0713
_reflns_number_gt 2421
_reflns_number_total 4154
_reflns_threshold_expression I>2\s(I)
_cod_data_source_file cv2220.cif
_cod_data_source_block I
_cod_depositor_comments
;
The following automatic conversions were performed:
'_symmetry_cell_setting' value 'Orthorhombic' changed to 'orthorhombic'
according to '/home/saulius/struct/CIF-dictionaries/cif_core.dic'
dictionary named 'cif_core.dic' version 2.4.1 from 2010-06-29.

Automatic conversion script
Id: cif_fix_enum 1527 2010-12-29 10:47:43Z saulius 

The following automatic conversions were performed:

'_symmetry_cell_setting' value 'Orthorhombic' changed to
'orthorhombic' according to
/home/saulius/struct/CIF-dictionaries/cif_core.dic dictionary named
'cif_core.dic' version 2.4.1 from 2010-06-29.

Automatic conversion script
Id: cif_fix_values 1715 2011-07-08 13:25:40Z adriana 
;
_cod_database_code 2213260
_cod_database_fobs_code 2213260

loop_
_symmetry_equiv_pos_as_xyz
'x, y, z'
'-x+1/2, -y, z+1/2'
'-x, y+1/2, -z+1/2'
'x+1/2, -y+1/2, -z'

loop_
_atom_site_type_symbol
_atom_site_label
_atom_site_fract_x
_atom_site_fract_y
_atom_site_fract_z
_atom_site_U_iso_or_equiv
_atom_site_adp_type
_atom_site_calc_flag
_atom_site_refinement_flags
_atom_site_occupancy
O O1 0.6290(2) 0.48924(15) 0.39470(5) 0.0270(5) Uani d . 1
O O2 0.7732(2) 0.64760(17) 0.37850(6) 0.0449(6) Uani d . 1
O O3 -0.2176(2) 0.33947(16) 0.07776(6) 0.0331(5) Uani d . 1
O O4 -0.1612(2) 0.19333(16) 0.03295(6) 0.0344(5) Uani d . 1
O O5 0.2654(2) 0.40876(14) 0.05285(5) 0.0296(5) Uani d . 1
H H5A 0.3051 0.4049 0.0281 0.035 Uiso d R 1
C C1 0.5961(3) 0.4450(2) 0.27607(8) 0.0262(7) Uani d . 1
H H1A 0.6692 0.4068 0.2558 0.031 Uiso calc R 1
H H1B 0.5867 0.5277 0.2677 0.031 Uiso calc R 1
C C2 0.6688(3) 0.4387(2) 0.32037(8) 0.0273(7) Uani d . 1
H H2A 0.6896 0.3565 0.3279 0.033 Uiso calc R 1
H H2B 0.7714 0.4809 0.3207 0.033 Uiso calc R 1
C C3 0.5573(3) 0.4922(2) 0.35262(8) 0.0258(7) Uani d . 1
H H3A 0.5401 0.5755 0.3447 0.031 Uiso calc R 1
C C4 0.3938(3) 0.4324(2) 0.35487(8) 0.0231(6) Uani d . 1
C C5 0.3255(3) 0.4347(2) 0.30893(8) 0.0216(6) Uani d . 1
H H5B 0.3135 0.5194 0.3024 0.026 Uiso calc R 1
C C6 0.1567(3) 0.3860(2) 0.30503(8) 0.0282(7) Uani d . 1
H H6A 0.1608 0.2999 0.3047 0.034 Uiso calc R 1
H H6B 0.0931 0.4104 0.3299 0.034 Uiso calc R 1
C C7 0.0781(3) 0.4293(2) 0.26473(8) 0.0266(7) Uani d . 1
H H7A 0.0647 0.5147 0.2668 0.032 Uiso calc R 1
H H7B -0.0291 0.3943 0.2626 0.032 Uiso calc R 1
C C8 0.1708(3) 0.4011(2) 0.22388(8) 0.0203(6) Uani d . 1
C C9 0.3515(3) 0.4293(2) 0.23020(8) 0.0196(6) Uani d . 1
H H9A 0.3550 0.5161 0.2321 0.024 Uiso calc R 1
C C10 0.4315(3) 0.3874(2) 0.27255(8) 0.0212(6) Uani d . 1
C C11 0.4453(3) 0.4014(2) 0.19001(8) 0.0265(7) Uani d . 1
H H11A 0.4361 0.3174 0.1837 0.032 Uiso calc R 1
H H11B 0.5589 0.4194 0.1947 0.032 Uiso calc R 1
C C12 0.3841(3) 0.4717(2) 0.15212(8) 0.0247(7) Uani d . 1
H H12A 0.4045 0.5554 0.1572 0.030 Uiso calc R 1
H H12B 0.4434 0.4485 0.1264 0.030 Uiso calc R 1
C C13 0.2065(3) 0.4534(2) 0.14458(8) 0.0200(6) Uani d . 1
H H13A 0.1915 0.3692 0.1377 0.024 Uiso calc R 1
C C14 0.1080(3) 0.4783(2) 0.18537(8) 0.0213(6) Uani d . 1
C C15 -0.0679(3) 0.4510(2) 0.17528(8) 0.0279(7) Uani d . 1
H H15A -0.0794 0.3662 0.1707 0.033 Uiso calc R 1
H H15B -0.1337 0.4723 0.2001 0.033 Uiso calc R 1
C C16 -0.1306(3) 0.5147(2) 0.13654(8) 0.0279(7) Uani d . 1
H H16A -0.1313 0.5992 0.1425 0.034 Uiso calc R 1
H H16B -0.2417 0.4902 0.1314 0.034 Uiso calc R 1
C C17 -0.0333(3) 0.4926(2) 0.09616(8) 0.0248(7) Uani d . 1
C C18 0.1429(3) 0.5234(2) 0.10635(8) 0.0234(6) Uani d . 1
H H18A 0.1396 0.6058 0.1165 0.028 Uiso calc R 1
C C19 0.2504(4) 0.5262(2) 0.06726(8) 0.0310(7) Uani d . 1
H H19A 0.3578 0.5533 0.0765 0.037 Uiso calc R 1
C C20 0.1900(3) 0.6107(2) 0.03309(9) 0.0317(7) Uani d . 1
C C21 0.0181(3) 0.5770(3) 0.02203(9) 0.0344(8) Uani d . 1
H H21A -0.0244 0.6338 0.0013 0.041 Uiso calc R 1
H H21B 0.0185 0.4996 0.0082 0.041 Uiso calc R 1
C C22 -0.0923(3) 0.5729(2) 0.06040(8) 0.0308(7) Uani d . 1
H H22A -0.1984 0.5460 0.0510 0.037 Uiso calc R 1
H H22B -0.1045 0.6526 0.0718 0.037 Uiso calc R 1
C C23 0.2883(3) 0.5065(2) 0.38379(8) 0.0324(7) Uani d . 1
H H23A 0.2744 0.5838 0.3713 0.049 Uiso calc R 1
H H23B 0.3386 0.5141 0.4117 0.049 Uiso calc R 1
H H23C 0.1845 0.4690 0.3870 0.049 Uiso calc R 1
C C24 0.4058(3) 0.3106(2) 0.37437(8) 0.0346(8) Uani d . 1
H H24A 0.4844 0.2648 0.3587 0.052 Uiso calc R 1
H H24B 0.3021 0.2721 0.3728 0.052 Uiso calc R 1
H H24C 0.4385 0.3170 0.4041 0.052 Uiso calc R 1
C C25 0.4585(3) 0.2548(2) 0.27392(8) 0.0303(7) Uani d . 1
H H25A 0.4942 0.2278 0.2460 0.045 Uiso calc R 1
H H25B 0.3589 0.2158 0.2814 0.045 Uiso calc R 1
H H25C 0.5397 0.2366 0.2952 0.045 Uiso calc R 1
C C26 0.1451(3) 0.2702(2) 0.21435(8) 0.0307(7) Uani d . 1
H H26A 0.1899 0.2236 0.2375 0.046 Uiso calc R 1
H H26B 0.1980 0.2500 0.1877 0.046 Uiso calc R 1
H H26C 0.0311 0.2543 0.2119 0.046 Uiso calc R 1
C C27 0.1167(3) 0.6097(2) 0.19726(8) 0.0289(7) Uani d . 1
H H27A 0.1016 0.6570 0.1717 0.043 Uiso calc R 1
H H27B 0.2208 0.6269 0.2097 0.043 Uiso calc R 1
H H27C 0.0332 0.6279 0.2179 0.043 Uiso calc R 1
C C28 -0.0487(3) 0.3652(2) 0.08179(9) 0.0287(7) Uani d . 1
H H28A 0.0054 0.3538 0.0542 0.034 Uiso calc R 1
H H28B 0.0008 0.3128 0.1029 0.034 Uiso calc R 1
C C29 0.2973(4) 0.6020(2) -0.00615(8) 0.0388(8) Uani d . 1
H H29A 0.2872 0.5243 -0.0187 0.058 Uiso calc R 1
H H29B 0.4080 0.6153 0.0022 0.058 Uiso calc R 1
H H29C 0.2653 0.6607 -0.0270 0.058 Uiso calc R 1
C C30 0.2014(4) 0.7363(2) 0.04932(9) 0.0380(8) Uani d . 1
H H30A 0.3104 0.7521 0.0586 0.057 Uiso calc R 1
H H30B 0.1286 0.7467 0.0733 0.057 Uiso calc R 1
H H30C 0.1725 0.7901 0.0265 0.057 Uiso calc R 1
C C31 -0.2573(4) 0.2516(2) 0.05218(8) 0.0271(7) Uani d . 1
C C32 -0.4332(3) 0.2367(2) 0.04917(9) 0.0383(8) Uani d . 1
H H32A -0.4586 0.1538 0.0463 0.057 Uiso calc R 1
H H32B -0.4731 0.2789 0.0244 0.057 Uiso calc R 1
H H32C -0.4834 0.2674 0.0749 0.057 Uiso calc R 1
C C33 0.7367(3) 0.5730(2) 0.40336(8) 0.0282(7) Uani d . 1
C C34 0.8028(3) 0.5626(2) 0.44701(8) 0.0356(8) Uani d . 1
H H34A 0.7955 0.6380 0.4614 0.053 Uiso calc R 1
H H34B 0.9143 0.5386 0.4454 0.053 Uiso calc R 1
H H34C 0.7421 0.5045 0.4629 0.053 Uiso calc R 1

loop_
_atom_site_aniso_label
_atom_site_aniso_U_11
_atom_site_aniso_U_22
_atom_site_aniso_U_33
_atom_site_aniso_U_12
_atom_site_aniso_U_13
_atom_site_aniso_U_23
O1 0.0279(11) 0.0307(11) 0.0225(11) -0.0064(10) -0.0040(10) 0.0006(9)
O2 0.0596(16) 0.0428(13) 0.0323(13) -0.0212(12) -0.0087(12) 0.0108(10)
O3 0.0261(12) 0.0380(12) 0.0353(12) 0.0022(10) -0.0046(10) -0.0076(10)
O4 0.0315(12) 0.0387(12) 0.0331(12) -0.0021(11) 0.0047(10) -0.0063(10)
O5 0.0366(12) 0.0310(11) 0.0210(10) 0.0065(10) 0.0042(10) -0.0024(9)
C1 0.0201(16) 0.0361(17) 0.0225(16) 0.0037(14) 0.0013(14) -0.0030(13)
C2 0.0269(17) 0.0297(17) 0.0251(17) -0.0002(14) -0.0018(14) 0.0015(13)
C3 0.0287(17) 0.0318(17) 0.0169(16) -0.0016(14) -0.0049(14) 0.0016(13)
C4 0.0237(16) 0.0301(16) 0.0155(15) -0.0024(13) -0.0015(13) -0.0016(12)
C5 0.0197(16) 0.0256(15) 0.0195(15) -0.0016(13) 0.0001(13) 0.0005(12)
C6 0.0260(17) 0.0382(17) 0.0203(16) -0.0040(14) 0.0052(14) -0.0024(13)
C7 0.0170(15) 0.0416(18) 0.0212(17) -0.0042(14) 0.0016(13) 0.0007(14)
C8 0.0183(15) 0.0263(15) 0.0163(15) -0.0014(12) 0.0029(12) -0.0032(12)
C9 0.0193(15) 0.0221(14) 0.0174(15) 0.0007(12) -0.0009(13) 0.0015(12)
C10 0.0230(16) 0.0215(14) 0.0192(15) -0.0006(13) 0.0017(13) -0.0003(13)
C11 0.0184(15) 0.0360(17) 0.0250(17) -0.0006(14) -0.0021(14) -0.0034(14)
C12 0.0246(16) 0.0316(16) 0.0178(16) 0.0017(14) 0.0031(13) -0.0003(13)
C13 0.0204(15) 0.0225(15) 0.0170(15) 0.0027(12) -0.0035(12) -0.0004(12)
C14 0.0171(15) 0.0285(16) 0.0183(15) 0.0023(13) -0.0025(13) -0.0035(12)
C15 0.0231(17) 0.0341(18) 0.0264(18) -0.0012(14) 0.0006(14) -0.0009(13)
C16 0.0232(16) 0.0307(16) 0.0299(17) 0.0016(14) -0.0035(14) -0.0050(14)
C17 0.0245(16) 0.0284(16) 0.0215(16) 0.0024(13) -0.0025(14) -0.0049(13)
C18 0.0262(16) 0.0247(15) 0.0192(15) 0.0057(13) -0.0014(14) -0.0029(12)
C19 0.0372(19) 0.0346(17) 0.0213(16) 0.0069(15) -0.0012(15) -0.0040(13)
C20 0.0370(19) 0.0313(17) 0.0268(17) 0.0028(15) 0.0012(15) 0.0026(14)
C21 0.0341(19) 0.0419(19) 0.0270(18) 0.0023(15) -0.0032(15) -0.0033(15)
C22 0.0296(18) 0.0343(17) 0.0284(18) 0.0067(15) -0.0040(14) -0.0020(14)
C23 0.0281(17) 0.0461(19) 0.0232(17) -0.0052(15) 0.0020(14) -0.0049(14)
C24 0.0363(19) 0.0405(18) 0.0268(17) -0.0097(16) -0.0037(15) 0.0051(14)
C25 0.0363(19) 0.0307(17) 0.0239(16) 0.0036(14) -0.0040(15) -0.0043(14)
C26 0.0333(19) 0.0296(16) 0.0292(17) -0.0046(14) 0.0016(15) 0.0019(13)
C27 0.0264(17) 0.0319(16) 0.0285(17) 0.0021(14) -0.0005(14) -0.0050(13)
C28 0.0215(16) 0.0360(18) 0.0287(18) 0.0028(14) -0.0053(14) -0.0086(14)
C29 0.050(2) 0.0406(18) 0.0259(17) -0.0045(17) 0.0024(16) 0.0007(14)
C30 0.046(2) 0.0318(18) 0.0356(19) -0.0038(16) -0.0008(17) 0.0021(15)
C31 0.0334(19) 0.0272(16) 0.0208(16) -0.0034(15) -0.0057(15) 0.0044(14)
C32 0.0311(19) 0.0358(18) 0.048(2) -0.0037(15) -0.0062(16) 0.0018(16)
C33 0.0288(17) 0.0293(17) 0.0266(17) -0.0021(14) -0.0047(15) -0.0019(14)
C34 0.0350(19) 0.0441(19) 0.0278(17) -0.0118(16) -0.0065(16) 0.0023(14)

loop_
_atom_type_symbol
_atom_type_description
_atom_type_scat_dispersion_real
_atom_type_scat_dispersion_imag
_atom_type_scat_source
C C 0.0033 0.0000 'International Tables Vol C Tables 4.2.6.8 and 6.1.1.4'
H H 0.0000 0.0000 'International Tables Vol C Tables 4.2.6.8 and 6.1.1.4'
O O 0.0106 0.0000 'International Tables Vol C Tables 4.2.6.8 and 6.1.1.4'

loop_
_geom_angle_atom_site_label_1
_geom_angle_atom_site_label_2
_geom_angle_atom_site_label_3
_geom_angle
C33 O1 C3 116.4(2)
C31 O3 C28 116.8(2)
C19 O5 H5A 112.1
C2 C1 C10 114.0(2)
C2 C1 H1A 108.8
C10 C1 H1A 108.8
C2 C1 H1B 108.8
C10 C1 H1B 108.8
H1A C1 H1B 107.7
C3 C2 C1 110.3(2)
C3 C2 H2A 109.6
C1 C2 H2A 109.6
C3 C2 H2B 109.6
C1 C2 H2B 109.6
H2A C2 H2B 108.1
O1 C3 C2 110.2(2)
O1 C3 C4 108.5(2)
C2 C3 C4 113.8(2)
O1 C3 H3A 108.1
C2 C3 H3A 108.1
C4 C3 H3A 108.1
C23 C4 C24 107.9(2)
C23 C4 C3 107.3(2)
C24 C4 C3 111.6(2)
C23 C4 C5 109.3(2)
C24 C4 C5 114.4(2)
C3 C4 C5 106.2(2)
C6 C5 C10 110.2(2)
C6 C5 C4 114.2(2)
C10 C5 C4 117.9(2)
C6 C5 H5B 104.2
C10 C5 H5B 104.2
C4 C5 H5B 104.2
C7 C6 C5 110.6(2)
C7 C6 H6A 109.5
C5 C6 H6A 109.5
C7 C6 H6B 109.5
C5 C6 H6B 109.5
H6A C6 H6B 108.1
C6 C7 C8 114.2(2)
C6 C7 H7A 108.7
C8 C7 H7A 108.7
C6 C7 H7B 108.7
C8 C7 H7B 108.7
H7A C7 H7B 107.6
C7 C8 C26 107.2(2)
C7 C8 C9 110.0(2)
C26 C8 C9 111.2(2)
C7 C8 C14 110.6(2)
C26 C8 C14 110.3(2)
C9 C8 C14 107.6(2)
C11 C9 C8 110.6(2)
C11 C9 C10 114.8(2)
C8 C9 C10 117.4(2)
C11 C9 H9A 104.1
C8 C9 H9A 104.1
C10 C9 H9A 104.1
C1 C10 C25 106.9(2)
C1 C10 C5 108.3(2)
C25 C10 C5 114.3(2)
C1 C10 C9 108.4(2)
C25 C10 C9 113.0(2)
C5 C10 C9 105.9(2)
C9 C11 C12 111.3(2)
C9 C11 H11A 109.4
C12 C11 H11A 109.4
C9 C11 H11B 109.4
C12 C11 H11B 109.4
H11A C11 H11B 108.0
C13 C12 C11 112.2(2)
C13 C12 H12A 109.2
C11 C12 H12A 109.2
C13 C12 H12B 109.2
C11 C12 H12B 109.2
H12A C12 H12B 107.9
C12 C13 C18 112.8(2)
C12 C13 C14 111.5(2)
C18 C13 C14 111.4(2)
C12 C13 H13A 106.9
C18 C13 H13A 106.9
C14 C13 H13A 106.9
C15 C14 C13 107.6(2)
C15 C14 C27 106.9(2)
C13 C14 C27 110.6(2)
C15 C14 C8 111.2(2)
C13 C14 C8 110.55(19)
C27 C14 C8 109.9(2)
C16 C15 C14 113.6(2)
C16 C15 H15A 108.8
C14 C15 H15A 108.8
C16 C15 H15B 108.8
C14 C15 H15B 108.8
H15A C15 H15B 107.7
C15 C16 C17 113.7(2)
C15 C16 H16A 108.8
C17 C16 H16A 108.8
C15 C16 H16B 108.8
C17 C16 H16B 108.8
H16A C16 H16B 107.7
C16 C17 C28 110.9(2)
C16 C17 C22 109.7(2)
C28 C17 C22 109.1(2)
C16 C17 C18 107.4(2)
C28 C17 C18 110.9(2)
C22 C17 C18 108.8(2)
C19 C18 C13 115.8(2)
C19 C18 C17 113.7(2)
C13 C18 C17 111.9(2)
C19 C18 H18A 104.7
C13 C18 H18A 104.7
C17 C18 H18A 104.7
O5 C19 C18 106.7(2)
O5 C19 C20 113.8(2)
C18 C19 C20 112.5(2)
O5 C19 H19A 107.9
C18 C19 H19A 107.9
C20 C19 H19A 107.9
C30 C20 C29 107.1(2)
C30 C20 C19 109.9(2)
C29 C20 C19 109.2(2)
C30 C20 C21 111.8(2)
C29 C20 C21 110.8(2)
C19 C20 C21 108.1(2)
C22 C21 C20 113.6(2)
C22 C21 H21A 108.8
C20 C21 H21A 108.8
C22 C21 H21B 108.8
C20 C21 H21B 108.8
H21A C21 H21B 107.7
C21 C22 C17 113.8(2)
C21 C22 H22A 108.8
C17 C22 H22A 108.8
C21 C22 H22B 108.8
C17 C22 H22B 108.8
H22A C22 H22B 107.7
C4 C23 H23A 109.5
C4 C23 H23B 109.5
H23A C23 H23B 109.5
C4 C23 H23C 109.5
H23A C23 H23C 109.5
H23B C23 H23C 109.5
C4 C24 H24A 109.5
C4 C24 H24B 109.5
H24A C24 H24B 109.5
C4 C24 H24C 109.5
H24A C24 H24C 109.5
H24B C24 H24C 109.5
C10 C25 H25A 109.5
C10 C25 H25B 109.5
H25A C25 H25B 109.5
C10 C25 H25C 109.5
H25A C25 H25C 109.5
H25B C25 H25C 109.5
C8 C26 H26A 109.5
C8 C26 H26B 109.5
H26A C26 H26B 109.5
C8 C26 H26C 109.5
H26A C26 H26C 109.5
H26B C26 H26C 109.5
C14 C27 H27A 109.5
C14 C27 H27B 109.5
H27A C27 H27B 109.5
C14 C27 H27C 109.5
H27A C27 H27C 109.5
H27B C27 H27C 109.5
O3 C28 C17 107.5(2)
O3 C28 H28A 110.2
C17 C28 H28A 110.2
O3 C28 H28B 110.2
C17 C28 H28B 110.2
H28A C28 H28B 108.5
C20 C29 H29A 109.5
C20 C29 H29B 109.5
H29A C29 H29B 109.5
C20 C29 H29C 109.5
H29A C29 H29C 109.5
H29B C29 H29C 109.5
C20 C30 H30A 109.5
C20 C30 H30B 109.5
H30A C30 H30B 109.5
C20 C30 H30C 109.5
H30A C30 H30C 109.5
H30B C30 H30C 109.5
O4 C31 O3 123.6(3)
O4 C31 C32 124.5(3)
O3 C31 C32 111.9(3)
C31 C32 H32A 109.5
C31 C32 H32B 109.5
H32A C32 H32B 109.5
C31 C32 H32C 109.5
H32A C32 H32C 109.5
H32B C32 H32C 109.5
O2 C33 O1 123.3(3)
O2 C33 C34 124.4(3)
O1 C33 C34 112.4(2)
C33 C34 H34A 109.5
C33 C34 H34B 109.5
H34A C34 H34B 109.5
C33 C34 H34C 109.5
H34A C34 H34C 109.5
H34B C34 H34C 109.5

loop_
_geom_bond_atom_site_label_1
_geom_bond_atom_site_label_2
_geom_bond_distance
O1 C33 1.351(3)
O1 C3 1.459(3)
O2 C33 1.202(3)
O3 C31 1.335(3)
O3 C28 1.458(3)
O4 C31 1.213(3)
O5 C19 1.430(3)
O5 H5A 0.8502
C1 C2 1.527(3)
C1 C10 1.540(3)
C1 H1A 0.9900
C1 H1B 0.9900
C2 C3 1.515(3)
C2 H2A 0.9900
C2 H2B 0.9900
C3 C4 1.540(4)
C3 H3A 1.0000
C4 C23 1.531(3)
C4 C24 1.533(3)
C4 C5 1.560(3)
C5 C6 1.532(3)
C5 C10 1.553(3)
C5 H5B 1.0000
C6 C7 1.517(3)
C6 H6A 0.9900
C6 H6B 0.9900
C7 C8 1.541(3)
C7 H7A 0.9900
C7 H7B 0.9900
C8 C26 1.549(3)
C8 C9 1.568(3)
C8 C14 1.595(3)
C9 C11 1.527(3)
C9 C10 1.572(3)
C9 H9A 1.0000
C10 C25 1.541(3)
C11 C12 1.532(3)
C11 H11A 0.9900
C11 H11B 0.9900
C12 C13 1.529(3)
C12 H12A 0.9900
C12 H12B 0.9900
C13 C18 1.545(3)
C13 C14 1.557(3)
C13 H13A 1.0000
C14 C15 1.547(3)
C14 C27 1.559(3)
C15 C16 1.519(3)
C15 H15A 0.9900
C15 H15B 0.9900
C16 C17 1.535(3)
C16 H16A 0.9900
C16 H16B 0.9900
C17 C28 1.539(3)
C17 C22 1.539(3)
C17 C18 1.559(3)
C18 C19 1.529(3)
C18 H18A 1.0000
C19 C20 1.538(3)
C19 H19A 1.0000
C20 C30 1.534(3)
C20 C29 1.536(4)
C20 C21 1.538(4)
C21 C22 1.527(3)
C21 H21A 0.9900
C21 H21B 0.9900
C22 H22A 0.9900
C22 H22B 0.9900
C23 H23A 0.9800
C23 H23B 0.9800
C23 H23C 0.9800
C24 H24A 0.9800
C24 H24B 0.9800
C24 H24C 0.9800
C25 H25A 0.9800
C25 H25B 0.9800
C25 H25C 0.9800
C26 H26A 0.9800
C26 H26B 0.9800
C26 H26C 0.9800
C27 H27A 0.9800
C27 H27B 0.9800
C27 H27C 0.9800
C28 H28A 0.9900
C28 H28B 0.9900
C29 H29A 0.9800
C29 H29B 0.9800
C29 H29C 0.9800
C30 H30A 0.9800
C30 H30B 0.9800
C30 H30C 0.9800
C31 C32 1.494(4)
C32 H32A 0.9800
C32 H32B 0.9800
C32 H32C 0.9800
C33 C34 1.490(3)
C34 H34A 0.9800
C34 H34B 0.9800
C34 H34C 0.9800

loop_
_geom_hbond_atom_site_label_D
_geom_hbond_atom_site_label_H
_geom_hbond_atom_site_label_A
_geom_hbond_site_symmetry_A
_geom_hbond_distance_DH
_geom_hbond_distance_HA
_geom_hbond_distance_DA
_geom_hbond_angle_DHA
_geom_hbond_publ_flag
O5 H5A O4 4_555 0.85 2.25 3.014(2) 149 y
C26 H26B O2 3_645 0.98 2.41 3.322(3) 155 y
C32 H32B O4 4_455 0.98 2.43 3.323(3) 152 y

loop_
_geom_torsion_atom_site_label_1
_geom_torsion_atom_site_label_2
_geom_torsion_atom_site_label_3
_geom_torsion_atom_site_label_4
_geom_torsion
C10 C1 C2 C3 -56.3(3)
C33 O1 C3 C2 80.1(3)
C33 O1 C3 C4 -154.7(2)
C1 C2 C3 O1 -178.3(2)
C1 C2 C3 C4 59.5(3)
O1 C3 C4 C23 65.0(3)
C2 C3 C4 C23 -172.0(2)
O1 C3 C4 C24 -53.0(3)
C2 C3 C4 C24 70.0(3)
O1 C3 C4 C5 -178.3(2)
C2 C3 C4 C5 -55.2(3)
C23 C4 C5 C6 -60.6(3)
C24 C4 C5 C6 60.4(3)
C3 C4 C5 C6 -176.1(2)
C23 C4 C5 C10 167.5(2)
C24 C4 C5 C10 -71.5(3)
C3 C4 C5 C10 52.0(3)
C10 C5 C6 C7 -64.8(3)
C4 C5 C6 C7 159.7(2)
C5 C6 C7 C8 56.6(3)
C6 C7 C8 C26 75.6(3)
C6 C7 C8 C9 -45.4(3)
C6 C7 C8 C14 -164.1(2)
C7 C8 C9 C11 179.8(2)
C26 C8 C9 C11 61.2(3)
C14 C8 C9 C11 -59.7(2)
C7 C8 C9 C10 45.4(3)
C26 C8 C9 C10 -73.2(3)
C14 C8 C9 C10 166.0(2)
C2 C1 C10 C25 -73.4(3)
C2 C1 C10 C5 50.1(3)
C2 C1 C10 C9 164.5(2)
C6 C5 C10 C1 176.3(2)
C4 C5 C10 C1 -50.0(3)
C6 C5 C10 C25 -64.8(3)
C4 C5 C10 C25 68.9(3)
C6 C5 C10 C9 60.2(2)
C4 C5 C10 C9 -166.1(2)
C11 C9 C10 C1 58.8(3)
C8 C9 C10 C1 -168.7(2)
C11 C9 C10 C25 -59.5(3)
C8 C9 C10 C25 73.1(3)
C11 C9 C10 C5 174.7(2)
C8 C9 C10 C5 -52.7(3)
C8 C9 C11 C12 59.4(3)
C10 C9 C11 C12 -164.9(2)
C9 C11 C12 C13 -55.8(3)
C11 C12 C13 C18 -179.8(2)
C11 C12 C13 C14 53.9(3)
C12 C13 C14 C15 -177.0(2)
C18 C13 C14 C15 55.9(3)
C12 C13 C14 C27 66.6(3)
C18 C13 C14 C27 -60.5(3)
C12 C13 C14 C8 -55.4(3)
C18 C13 C14 C8 177.5(2)
C7 C8 C14 C15 -62.9(3)
C26 C8 C14 C15 55.5(3)
C9 C8 C14 C15 176.9(2)
C7 C8 C14 C13 177.6(2)
C26 C8 C14 C13 -64.0(3)
C9 C8 C14 C13 57.5(2)
C7 C8 C14 C27 55.3(3)
C26 C8 C14 C27 173.7(2)
C9 C8 C14 C27 -64.9(3)
C13 C14 C15 C16 -54.1(3)
C27 C14 C15 C16 64.8(3)
C8 C14 C15 C16 -175.3(2)
C14 C15 C16 C17 56.1(3)
C15 C16 C17 C28 66.9(3)
C15 C16 C17 C22 -172.5(2)
C15 C16 C17 C18 -54.4(3)
C12 C13 C18 C19 41.1(3)
C14 C13 C18 C19 167.5(2)
C12 C13 C18 C17 173.5(2)
C14 C13 C18 C17 -60.1(3)
C16 C17 C18 C19 -170.0(2)
C28 C17 C18 C19 68.7(3)
C22 C17 C18 C19 -51.3(3)
C16 C17 C18 C13 56.5(3)
C28 C17 C18 C13 -64.8(3)
C22 C17 C18 C13 175.2(2)
C13 C18 C19 O5 62.4(3)
C17 C18 C19 O5 -69.2(3)
C13 C18 C19 C20 -172.1(2)
C17 C18 C19 C20 56.3(3)
O5 C19 C20 C30 -171.6(2)
C18 C19 C20 C30 66.8(3)
O5 C19 C20 C29 -54.5(3)
C18 C19 C20 C29 -176.0(2)
O5 C19 C20 C21 66.1(3)
C18 C19 C20 C21 -55.5(3)
C30 C20 C21 C22 -66.0(3)
C29 C20 C21 C22 174.7(2)
C19 C20 C21 C22 55.1(3)
C20 C21 C22 C17 -55.1(3)
C16 C17 C22 C21 167.6(2)
C28 C17 C22 C21 -70.8(3)
C18 C17 C22 C21 50.3(3)
C31 O3 C28 C17 157.0(2)
C16 C17 C28 O3 54.2(3)
C22 C17 C28 O3 -66.8(3)
C18 C17 C28 O3 173.4(2)
C28 O3 C31 O4 0.6(4)
C28 O3 C31 C32 -177.6(2)
C3 O1 C33 O2 0.4(4)
C3 O1 C33 C34 179.9(2)

loop_
_cod_related_entry_id
_cod_related_entry_database
_cod_related_entry_code
1 ChemSpider 21185192
